data_2228037
loop_
_publ_author_name
'Gayathri, P.'
'Thiruvalluvar, A.'
'Srinivasan, N.'
'Jayabharathi, J.'
'Butcher, R. J.'

_publ_section_title
;
 2-(4-Fluorophenyl)-1,4,5-triphenyl-1<i>H</i>-imidazole
;
_journal_coeditor_code TK2707
_journal_issue 10
_journal_name_full 'Acta Crystallographica Section E'
_journal_page_first o2519
_journal_paper_doi 10.1107/S1600536810035464
_journal_volume 66
_journal_year 2010
_chemical_formula_iupac 'C27 H19 F N2'
_chemical_formula_moiety 'C27 H19 F N2'
_chemical_formula_structural 'C27 H19 F N2'
_chemical_formula_sum 'C27 H19 F N2'
_chemical_formula_weight 390.44
_chemical_melting_point 509
_chemical_name_common 1H-imidazole
_chemical_name_systematic
;
2-(4-Fluorophenyl)-1,4,5-triphenyl-1<i>H</i>-imidazole
;
_space_group_IT_number 2
_symmetry_cell_setting triclinic
_symmetry_space_group_name_Hall '-P 1'
_symmetry_space_group_name_H-M 'P -1'
_atom_sites_solution_hydrogens geom
_atom_sites_solution_primary direct
_atom_sites_solution_secondary difmap
_cell_angle_alpha 80.750(5)
_cell_angle_beta 85.776(4)
_cell_angle_gamma 67.348(5)
_cell_formula_units_Z 2
_cell_length_a 10.1794(5)
_cell_length_b 10.5239(6)
_cell_length_c 10.6175(6)
_cell_measurement_reflns_used 3942
_cell_measurement_temperature 295(2)
_cell_measurement_theta_max 34.8710
_cell_measurement_theta_min 5.0581
_cell_volume 1035.95(11)
_computing_cell_refinement 'CrysAlis Pro (Oxford Diffraction, 2010)'
_computing_data_collection 'CrysAlis Pro (Oxford Diffraction, 2010)'
_computing_data_reduction 'CrysAlis Pro (Oxford Diffraction, 2010)'
_computing_molecular_graphics 'ORTEP-3 (Farrugia, 1997)'
_computing_publication_material 'PLATON (Spek, 2009)'
_computing_structure_refinement 'SHELXL97 (Sheldrick, 2008)'
_computing_structure_solution 'SHELXS86 (Sheldrick, 2008)'
_diffrn_ambient_temperature 295(2)
_diffrn_detector_area_resol_mean 10.5081
_diffrn_measured_fraction_theta_full 0.990
_diffrn_measured_fraction_theta_max 0.918
_diffrn_measurement_device_type 'Oxford Diffraction Xcalibur Ruby Gemini'
_diffrn_measurement_method '\w scans'
_diffrn_radiation_monochromator graphite
_diffrn_radiation_source 'Enhance (Mo) X-ray Source'
_diffrn_radiation_type MoK\a
_diffrn_radiation_wavelength 0.71073
_diffrn_reflns_av_R_equivalents 0.0303
_diffrn_reflns_av_sigmaI/netI 0.0684
_diffrn_reflns_limit_h_max 12
_diffrn_reflns_limit_h_min -15
_diffrn_reflns_limit_k_max 14
_diffrn_reflns_limit_k_min -16
_diffrn_reflns_limit_l_max 16
_diffrn_reflns_limit_l_min -17
_diffrn_reflns_number 15513
_diffrn_reflns_theta_full 25.00
_diffrn_reflns_theta_max 34.95
_diffrn_reflns_theta_min 5.07
_exptl_absorpt_coefficient_mu 0.080
_exptl_absorpt_correction_T_max 1.00000
_exptl_absorpt_correction_T_min 0.97269
_exptl_absorpt_correction_type multi-scan
_exptl_absorpt_process_details
;
(CrysAlis Pro; Oxford Diffraction, 2010)
;
_exptl_crystal_colour colourless
_exptl_crystal_density_diffrn 1.252
_exptl_crystal_density_method 'Not Measured'
_exptl_crystal_description plate
_exptl_crystal_F_000 408
_exptl_crystal_size_max 0.51
_exptl_crystal_size_mid 0.44
_exptl_crystal_size_min 0.15
_refine_diff_density_max 0.216
_refine_diff_density_min -0.188
_refine_ls_extinction_method none
_refine_ls_goodness_of_fit_ref 0.863
_refine_ls_hydrogen_treatment constr
_refine_ls_matrix_type full
_refine_ls_number_parameters 271
_refine_ls_number_reflns 8350
_refine_ls_number_restraints 0
_refine_ls_restrained_S_all 0.863
_refine_ls_R_factor_all 0.1297
_refine_ls_R_factor_gt 0.0489
_refine_ls_shift/su_max 0.001
_refine_ls_shift/su_max_lt 0.001
_refine_ls_shift/su_mean 0.000
_refine_ls_structure_factor_coef Fsqd
_refine_ls_weighting_details 'calc w=1/[\s^2^(Fo^2^)+(0.0586P)^2^] where P=(Fo^2^+2Fc^2^)/3'
_refine_ls_weighting_scheme calc
_refine_ls_wR_factor_gt 0.1091
_refine_ls_wR_factor_ref 0.1283
_reflns_number_gt 3489
_reflns_number_total 8350
_reflns_threshold_expression I>2\s(I)
_cod_data_source_file tk2707.cif
_cod_data_source_block I
_cod_database_code 2228037
_cod_database_fobs_code 2228037

loop_
_symmetry_equiv_pos_site_id
_symmetry_equiv_pos_as_xyz
1 x,y,z
2 -x,-y,-z

loop_
_atom_site_aniso_label
_atom_site_aniso_U_11
_atom_site_aniso_U_22
_atom_site_aniso_U_33
_atom_site_aniso_U_12
_atom_site_aniso_U_13
_atom_site_aniso_U_23
F4 0.0761(5) 0.1160(7) 0.0732(5) -0.0356(5) 0.0285(4) -0.0132(5)
N1 0.0411(4) 0.0500(5) 0.0453(5) -0.0228(4) 0.0001(3) -0.0076(4)
N3 0.0443(4) 0.0584(6) 0.0520(5) -0.0254(4) -0.0013(4) -0.0083(4)
C2 0.0411(5) 0.0509(7) 0.0499(6) -0.0229(5) 0.0000(4) -0.0051(5)
C4 0.0445(5) 0.0491(6) 0.0468(6) -0.0223(5) -0.0025(4) -0.0051(5)
C5 0.0426(5) 0.0447(6) 0.0442(5) -0.0206(4) 0.0001(4) -0.0046(5)
C11 0.0387(5) 0.0495(6) 0.0472(6) -0.0196(5) 0.0009(4) -0.0107(5)
C12 0.0570(6) 0.0552(7) 0.0621(7) -0.0296(6) 0.0038(5) -0.0103(6)
C13 0.0762(8) 0.0745(9) 0.0928(11) -0.0446(7) 0.0064(7) -0.0319(8)
C14 0.0734(8) 0.0955(12) 0.0841(10) -0.0365(8) -0.0108(7) -0.0387(9)
C15 0.0701(8) 0.0869(10) 0.0561(8) -0.0245(8) -0.0131(6) -0.0144(7)
C16 0.0571(6) 0.0572(7) 0.0551(7) -0.0235(6) -0.0057(5) -0.0050(5)
C21 0.0404(5) 0.0545(7) 0.0494(6) -0.0210(5) -0.0011(4) -0.0027(5)
C22 0.0437(5) 0.0523(7) 0.0614(7) -0.0188(5) 0.0039(5) -0.0062(5)
C23 0.0524(6) 0.0580(8) 0.0604(7) -0.0144(6) 0.0025(5) -0.0091(6)
C24 0.0487(6) 0.0770(9) 0.0532(7) -0.0191(6) 0.0092(5) -0.0017(6)
C25 0.0587(7) 0.0863(10) 0.0723(8) -0.0427(7) 0.0096(6) -0.0028(7)
C26 0.0563(6) 0.0712(8) 0.0653(7) -0.0360(6) 0.0062(5) -0.0127(6)
C41 0.0512(6) 0.0504(6) 0.0466(6) -0.0287(5) -0.0033(4) -0.0032(5)
C42 0.0540(6) 0.0720(9) 0.0595(7) -0.0282(6) -0.0073(5) -0.0093(6)
C43 0.0750(8) 0.0885(10) 0.0608(8) -0.0413(8) -0.0212(6) -0.0043(7)
C44 0.0920(9) 0.0822(10) 0.0509(7) -0.0515(8) -0.0007(7) -0.0146(7)
C45 0.0749(8) 0.0694(9) 0.0625(7) -0.0356(7) 0.0050(6) -0.0209(6)
C46 0.0563(6) 0.0572(7) 0.0580(7) -0.0255(6) -0.0053(5) -0.0112(6)
C51 0.0442(5) 0.0435(6) 0.0509(6) -0.0231(5) 0.0041(4) -0.0125(5)
C52 0.0611(6) 0.0548(7) 0.0552(7) -0.0291(6) 0.0088(5) -0.0117(5)
C53 0.0808(9) 0.0690(9) 0.0711(8) -0.0434(7) 0.0320(7) -0.0235(7)
C54 0.0520(7) 0.0751(9) 0.1043(11) -0.0360(7) 0.0224(7) -0.0331(8)
C55 0.0454(6) 0.0611(8) 0.0917(9) -0.0240(6) -0.0002(6) -0.0207(7)
C56 0.0470(6) 0.0503(7) 0.0620(7) -0.0247(5) -0.0009(5) -0.0095(5)

loop_
_atom_site_type_symbol
_atom_site_label
_atom_site_fract_x
_atom_site_fract_y
_atom_site_fract_z
_atom_site_U_iso_or_equiv
_atom_site_thermal_displace_type
_atom_site_calc_flag
_atom_site_refinement_flags
_atom_site_occupancy
F F4 0.80372(8) 0.08837(10) -0.40649(7) 0.0903(3) Uani d . 1.000
N N1 0.26200(8) 0.23531(9) -0.01235(8) 0.0437(3) Uani d . 1.000
N N3 0.42488(8) 0.27540(10) 0.08546(8) 0.0497(3) Uani d . 1.000
C C2 0.39877(10) 0.23282(11) -0.01679(10) 0.0459(3) Uani d . 1.000
C C4 0.30225(10) 0.30605(11) 0.15929(9) 0.0455(3) Uani d . 1.000
C C5 0.19960(10) 0.28135(11) 0.10135(9) 0.0429(3) Uani d . 1.000
C C11 0.20194(9) 0.18684(11) -0.10385(9) 0.0439(3) Uani d . 1.000
C C12 0.16843(11) 0.07116(13) -0.06763(11) 0.0556(4) Uani d . 1.000
C C13 0.11969(13) 0.01955(16) -0.15797(15) 0.0743(5) Uani d . 1.000
C C14 0.10664(14) 0.08323(18) -0.28296(15) 0.0794(6) Uani d . 1.000
C C15 0.14007(13) 0.19852(16) -0.31824(12) 0.0715(5) Uani d . 1.000
C C16 0.18572(11) 0.25319(13) -0.22810(11) 0.0560(4) Uani d . 1.000
C C21 0.50330(10) 0.19099(12) -0.12073(10) 0.0477(3) Uani d . 1.000
C C22 0.51945(10) 0.08114(12) -0.18562(11) 0.0528(4) Uani d . 1.000
C C23 0.62124(11) 0.04652(13) -0.28141(11) 0.0590(4) Uani d . 1.000
C C24 0.70603(12) 0.12091(15) -0.30998(11) 0.0625(4) Uani d . 1.000
C C25 0.69616(13) 0.22763(16) -0.24730(12) 0.0694(5) Uani d . 1.000
C C26 0.59330(12) 0.26275(14) -0.15231(11) 0.0607(4) Uani d . 1.000
C C41 0.30110(11) 0.35537(12) 0.28205(10) 0.0468(3) Uani d . 1.000
C C42 0.42822(12) 0.30638(14) 0.34878(11) 0.0602(4) Uani d . 1.000
C C43 0.43495(14) 0.35356(16) 0.46073(12) 0.0713(5) Uani d . 1.000
C C44 0.31579(15) 0.44905(16) 0.50961(12) 0.0688(5) Uani d . 1.000
C C45 0.19033(14) 0.49726(14) 0.44586(12) 0.0654(5) Uani d . 1.000
C C46 0.18239(12) 0.45176(12) 0.33263(11) 0.0554(4) Uani d . 1.000
C C51 0.05103(10) 0.30008(11) 0.13802(10) 0.0438(3) Uani d . 1.000
C C52 0.01739(12) 0.25395(13) 0.26117(11) 0.0549(4) Uani d . 1.000
C C53 -0.12281(14) 0.27662(14) 0.29629(13) 0.0693(5) Uani d . 1.000
C C54 -0.23054(13) 0.34450(15) 0.20932(15) 0.0724(5) Uani d . 1.000
C C55 -0.19831(11) 0.38917(14) 0.08727(13) 0.0638(4) Uani d . 1.000
C C56 -0.05946(10) 0.36777(12) 0.05109(11) 0.0510(4) Uani d . 1.000
H H12 0.17852 0.02828 0.01676 0.0667 Uiso calc R 1.000
H H13 0.09574 -0.05792 -0.13455 0.0892 Uiso calc R 1.000
H H14 0.07489 0.04771 -0.34393 0.0952 Uiso calc R 1.000
H H15 0.13200 0.24004 -0.40303 0.0857 Uiso calc R 1.000
H H16 0.20515 0.33333 -0.25085 0.0672 Uiso calc R 1.000
H H22 0.46150 0.03061 -0.16453 0.0633 Uiso calc R 1.000
H H23 0.63160 -0.02634 -0.32557 0.0708 Uiso calc R 1.000
H H25 0.75675 0.27545 -0.26776 0.0832 Uiso calc R 1.000
H H26 0.58432 0.33573 -0.10885 0.0728 Uiso calc R 1.000
H H42 0.50945 0.24100 0.31717 0.0722 Uiso calc R 1.000
H H43 0.52075 0.32058 0.50362 0.0856 Uiso calc R 1.000
H H44 0.32052 0.48059 0.58545 0.0825 Uiso calc R 1.000
H H45 0.10930 0.56144 0.47900 0.0785 Uiso calc R 1.000
H H46 0.09631 0.48633 0.29000 0.0664 Uiso calc R 1.000
H H52 0.08926 0.20754 0.32054 0.0659 Uiso calc R 1.000
H H53 -0.14438 0.24575 0.37930 0.0831 Uiso calc R 1.000
H H54 -0.32448 0.35981 0.23351 0.0868 Uiso calc R 1.000
H H55 -0.27068 0.43437 0.02817 0.0766 Uiso calc R 1.000
H H56 -0.03911 0.39881 -0.03226 0.0612 Uiso calc R 1.000

loop_
_atom_type_symbol
_atom_type_description
_atom_type_scat_dispersion_real
_atom_type_scat_dispersion_imag
_atom_type_scat_source
N N 0.0061 0.0033 'International Tables Vol C Tables 4.2.6.8 and 6.1.1.4'
F F 0.0171 0.0103 'International Tables Vol C Tables 4.2.6.8 and 6.1.1.4'
H H 0.0000 0.0000 'International Tables Vol C Tables 4.2.6.8 and 6.1.1.4'
C C 0.0033 0.0016 'International Tables Vol C Tables 4.2.6.8 and 6.1.1.4'

loop_
_geom_angle_atom_site_label_1
_geom_angle_atom_site_label_2
_geom_angle_atom_site_label_3
_geom_angle_site_symmetry_1
_geom_angle_site_symmetry_2
_geom_angle_site_symmetry_3
_geom_angle
_geom_angle_publ_flag
C2 N1 C5 . . . 107.30(9) no
C2 N1 C11 . . . 125.41(9) no
C5 N1 C11 . . . 127.07(9) no
C2 N3 C4 . . . 106.26(9) no
N1 C2 N3 . . . 110.82(9) no
N1 C2 C21 . . . 125.85(9) no
N3 C2 C21 . . . 123.32(10) no
N3 C4 C5 . . . 110.51(9) no
N3 C4 C41 . . . 118.29(10) no
C5 C4 C41 . . . 131.20(10) no
N1 C5 C4 . . . 105.11(9) no
N1 C5 C51 . . . 122.73(9) no
C4 C5 C51 . . . 132.12(9) no
N1 C11 C12 . . . 119.53(9) no
N1 C11 C16 . . . 119.13(10) no
C12 C11 C16 . . . 121.26(10) no
C11 C12 C13 . . . 119.27(11) no
C12 C13 C14 . . . 119.78(14) no
C13 C14 C15 . . . 120.59(14) no
C14 C15 C16 . . . 120.18(12) no
C11 C16 C15 . . . 118.87(12) no
C2 C21 C22 . . . 123.50(10) no
C2 C21 C26 . . . 117.88(10) no
C22 C21 C26 . . . 118.59(10) no
C21 C22 C23 . . . 120.38(11) no
C22 C23 C24 . . . 118.91(12) no
F4 C24 C23 . . . 118.56(12) no
F4 C24 C25 . . . 118.58(12) no
C23 C24 C25 . . . 122.85(12) no
C24 C25 C26 . . . 118.04(13) no
C21 C26 C25 . . . 121.21(12) no
C4 C41 C42 . . . 118.31(11) no
C4 C41 C46 . . . 123.79(11) no
C42 C41 C46 . . . 117.86(11) no
C41 C42 C43 . . . 120.84(13) no
C42 C43 C44 . . . 120.44(14) no
C43 C44 C45 . . . 119.41(13) no
C44 C45 C46 . . . 120.75(13) no
C41 C46 C45 . . . 120.70(12) no
C5 C51 C52 . . . 120.62(10) no
C5 C51 C56 . . . 121.15(9) no
C52 C51 C56 . . . 118.21(11) no
C51 C52 C53 . . . 120.33(12) no
C52 C53 C54 . . . 120.60(13) no
C53 C54 C55 . . . 119.52(13) no
C54 C55 C56 . . . 120.53(12) no
C51 C56 C55 . . . 120.81(11) no
C11 C12 H12 . . . 120.00 no
C13 C12 H12 . . . 120.00 no
C12 C13 H13 . . . 120.00 no
C14 C13 H13 . . . 120.00 no
C13 C14 H14 . . . 120.00 no
C15 C14 H14 . . . 120.00 no
C14 C15 H15 . . . 120.00 no
C16 C15 H15 . . . 120.00 no
C11 C16 H16 . . . 121.00 no
C15 C16 H16 . . . 121.00 no
C21 C22 H22 . . . 120.00 no
C23 C22 H22 . . . 120.00 no
C22 C23 H23 . . . 121.00 no
C24 C23 H23 . . . 121.00 no
C24 C25 H25 . . . 121.00 no
C26 C25 H25 . . . 121.00 no
C21 C26 H26 . . . 119.00 no
C25 C26 H26 . . . 119.00 no
C41 C42 H42 . . . 120.00 no
C43 C42 H42 . . . 120.00 no
C42 C43 H43 . . . 120.00 no
C44 C43 H43 . . . 120.00 no
C43 C44 H44 . . . 120.00 no
C45 C44 H44 . . . 120.00 no
C44 C45 H45 . . . 120.00 no
C46 C45 H45 . . . 120.00 no
C41 C46 H46 . . . 120.00 no
C45 C46 H46 . . . 120.00 no
C51 C52 H52 . . . 120.00 no
C53 C52 H52 . . . 120.00 no
C52 C53 H53 . . . 120.00 no
C54 C53 H53 . . . 120.00 no
C53 C54 H54 . . . 120.00 no
C55 C54 H54 . . . 120.00 no
C54 C55 H55 . . . 120.00 no
C56 C55 H55 . . . 120.00 no
C51 C56 H56 . . . 120.00 no
C55 C56 H56 . . . 120.00 no

loop_
_geom_bond_atom_site_label_1
_geom_bond_atom_site_label_2
_geom_bond_site_symmetry_1
_geom_bond_site_symmetry_2
_geom_bond_distance
_geom_bond_publ_flag
F4 C24 . . 1.3626(15) no
N1 C2 . . 1.3798(14) no
N1 C5 . . 1.3905(13) no
N1 C11 . . 1.4370(13) no
N3 C2 . . 1.3194(14) no
N3 C4 . . 1.3798(14) no
C2 C21 . . 1.4718(15) no
C4 C5 . . 1.3759(15) no
C4 C41 . . 1.4761(15) no
C5 C51 . . 1.4785(16) no
C11 C12 . . 1.3771(16) no
C11 C16 . . 1.3793(15) no
C12 C13 . . 1.381(2) no
C13 C14 . . 1.378(2) no
C14 C15 . . 1.372(2) no
C15 C16 . . 1.3825(19) no
C21 C22 . . 1.3897(16) no
C21 C26 . . 1.3887(18) no
C22 C23 . . 1.3834(17) no
C23 C24 . . 1.3621(19) no
C24 C25 . . 1.363(2) no
C25 C26 . . 1.3843(19) no
C41 C42 . . 1.3950(18) no
C41 C46 . . 1.3831(17) no
C42 C43 . . 1.3755(18) no
C43 C44 . . 1.374(2) no
C44 C45 . . 1.365(2) no
C45 C46 . . 1.3822(18) no
C51 C52 . . 1.3859(16) no
C51 C56 . . 1.3960(16) no
C52 C53 . . 1.386(2) no
C53 C54 . . 1.378(2) no
C54 C55 . . 1.367(2) no
C55 C56 . . 1.3779(17) no
C12 H12 . . 0.9300 no
C13 H13 . . 0.9300 no
C14 H14 . . 0.9300 no
C15 H15 . . 0.9300 no
C16 H16 . . 0.9300 no
C22 H22 . . 0.9300 no
C23 H23 . . 0.9300 no
C25 H25 . . 0.9300 no
C26 H26 . . 0.9300 no
C42 H42 . . 0.9300 no
C43 H43 . . 0.9300 no
C44 H44 . . 0.9300 no
C45 H45 . . 0.9300 no
C46 H46 . . 0.9300 no
C52 H52 . . 0.9300 no
C53 H53 . . 0.9300 no
C54 H54 . . 0.9300 no
C55 H55 . . 0.9300 no
C56 H56 . . 0.9300 no

loop_
_geom_contact_atom_site_label_1
_geom_contact_atom_site_label_2
_geom_contact_distance
_geom_contact_site_symmetry_1
_geom_contact_site_symmetry_2
_geom_contact_publ_flag
F4 H14 2.7400 . 1_655 no
F4 H53 2.7400 . 1_654 no
N1 H22 2.9400 . . no
N1 H56 2.8800 . . no
N3 H26 2.6800 . . no
N3 H42 2.5900 . . no
N3 H55 2.9400 . 2_565 no
C2 C22 3.4772(16) . 2_655 no
C4 C23 3.5258(17) . 2_655 no
C5 C56 3.5569(16) . 2_565 no
C5 C23 3.5260(16) . 2_655 no
C11 C56 3.1419(16) . . no
C11 C22 3.0928(15) . . no
C12 C51 3.3300(16) . . no
C12 C56 3.4599(17) . . no
C16 C21 3.2942(17) . . no
C16 C22 3.2012(17) . . no
C21 C16 3.2942(17) . . no
C22 C11 3.0928(15) . . no
C22 C2 3.4772(16) . 2_655 no
C22 C16 3.2012(17) . . no
C23 C4 3.5258(17) . 2_655 no
C23 C5 3.5260(16) . 2_655 no
C41 C52 3.4747(18) . . no
C46 C51 3.4230(16) . . no
C46 C52 3.3345(18) . . no
C51 C46 3.4230(16) . . no
C51 C12 3.3300(16) . . no
C52 C46 3.3345(18) . . no
C52 C41 3.4747(18) . . no
C56 C11 3.1419(16) . . no
C56 C56 3.4379(16) . 2_565 no
C56 C5 3.5569(16) . 2_565 no
C56 C12 3.4599(17) . . no
C2 H22 3.0100 . 2_655 no
C2 H16 3.0700 . . no
C4 H55 3.0300 . 2_565 no
C4 H23 3.0400 . 2_655 no
C4 H52 3.0500 . . no
C5 H46 3.0200 . . no
C5 H12 3.0300 . . no
C11 H56 2.7600 . . no
C11 H22 2.6200 . . no
C12 H22 2.9700 . . no
C16 H22 2.9200 . . no
C16 H56 3.0900 . . no
C24 H43 2.8400 . 1_554 no
C41 H52 3.0800 . . no
C42 H54 2.9300 . 1_655 no
C44 H16 2.9800 . 1_556 no
C45 H25 3.0000 . 2_665 no
C46 H52 3.0900 . . no
C51 H12 3.1000 . . no
C51 H46 2.9100 . . no
C52 H46 2.9200 . . no
C53 H44 2.9800 . 2_566 no
C53 H13 3.0100 . 2_555 no
C54 H13 3.0100 . 2_555 no
C54 H44 2.9400 . 2_566 no
C56 H56 2.9700 . 2_565 no
H12 C5 3.0300 . . no
H12 C51 3.1000 . . no
H13 C53 3.0100 . 2_555 no
H13 C54 3.0100 . 2_555 no
H14 F4 2.7400 . 1_455 no
H16 C2 3.0700 . . no
H16 C44 2.9800 . 1_554 no
H22 N1 2.9400 . . no
H22 C11 2.6200 . . no
H22 C12 2.9700 . . no
H22 C16 2.9200 . . no
H22 C2 3.0100 . 2_655 no
H23 C4 3.0400 . 2_655 no
H25 C45 3.0000 . 2_665 no
H26 N3 2.6800 . . no
H42 N3 2.5900 . . no
H42 H54 2.5000 . 1_655 no
H43 C24 2.8400 . 1_556 no
H44 C53 2.9800 . 2_566 no
H44 C54 2.9400 . 2_566 no
H46 C5 3.0200 . . no
H46 C51 2.9100 . . no
H46 C52 2.9200 . . no
H52 C4 3.0500 . . no
H52 C41 3.0800 . . no
H52 C46 3.0900 . . no
H53 F4 2.7400 . 1_456 no
H54 C42 2.9300 . 1_455 no
H54 H42 2.5000 . 1_455 no
H55 N3 2.9400 . 2_565 no
H55 C4 3.0300 . 2_565 no
H56 N1 2.8800 . . no
H56 C11 2.7600 . . no
H56 C16 3.0900 . . no
H56 C56 2.9700 . 2_565 no

loop_
_geom_torsion_atom_site_label_1
_geom_torsion_atom_site_label_2
_geom_torsion_atom_site_label_3
_geom_torsion_atom_site_label_4
_geom_torsion_site_symmetry_1
_geom_torsion_site_symmetry_2
_geom_torsion_site_symmetry_3
_geom_torsion_site_symmetry_4
_geom_torsion
_geom_torsion_publ_flag
C5 N1 C2 N3 . . . . -0.64(12) no
C5 N1 C2 C21 . . . . -179.79(10) no
C11 N1 C2 N3 . . . . -175.57(9) no
C11 N1 C2 C21 . . . . 5.28(17) no
C2 N1 C5 C4 . . . . 0.72(11) no
C2 N1 C5 C51 . . . . 178.72(10) no
C11 N1 C5 C4 . . . . 175.54(10) no
C11 N1 C5 C51 . . . . -6.46(16) no
C2 N1 C11 C12 . . . . 112.68(12) no
C2 N1 C11 C16 . . . . -64.07(15) no
C5 N1 C11 C12 . . . . -61.25(15) no
C5 N1 C11 C16 . . . . 122.00(12) no
C4 N3 C2 N1 . . . . 0.28(12) no
C4 N3 C2 C21 . . . . 179.46(10) no
C2 N3 C4 C5 . . . . 0.20(12) no
C2 N3 C4 C41 . . . . 179.33(10) no
N1 C2 C21 C22 . . . . -38.85(17) no
N1 C2 C21 C26 . . . . 143.30(11) no
N3 C2 C21 C22 . . . . 142.10(12) no
N3 C2 C21 C26 . . . . -35.75(16) no
N3 C4 C5 N1 . . . . -0.57(12) no
N3 C4 C5 C51 . . . . -178.31(11) no
C41 C4 C5 N1 . . . . -179.56(11) no
C41 C4 C5 C51 . . . . 2.7(2) no
N3 C4 C41 C42 . . . . -31.76(15) no
N3 C4 C41 C46 . . . . 145.60(12) no
C5 C4 C41 C42 . . . . 147.16(13) no
C5 C4 C41 C46 . . . . -35.48(19) no
N1 C5 C51 C52 . . . . 135.85(11) no
N1 C5 C51 C56 . . . . -45.92(16) no
C4 C5 C51 C52 . . . . -46.76(18) no
C4 C5 C51 C56 . . . . 131.48(13) no
N1 C11 C12 C13 . . . . -175.70(11) no
C16 C11 C12 C13 . . . . 0.98(18) no
N1 C11 C16 C15 . . . . 174.19(11) no
C12 C11 C16 C15 . . . . -2.50(18) no
C11 C12 C13 C14 . . . . 0.7(2) no
C12 C13 C14 C15 . . . . -0.8(2) no
C13 C14 C15 C16 . . . . -0.8(2) no
C14 C15 C16 C11 . . . . 2.4(2) no
C2 C21 C22 C23 . . . . -179.20(11) no
C26 C21 C22 C23 . . . . -1.36(17) no
C2 C21 C26 C25 . . . . 178.74(12) no
C22 C21 C26 C25 . . . . 0.78(18) no
C21 C22 C23 C24 . . . . 0.66(18) no
C22 C23 C24 F4 . . . . -178.45(11) no
C22 C23 C24 C25 . . . . 0.7(2) no
F4 C24 C25 C26 . . . . 177.87(12) no
C23 C24 C25 C26 . . . . -1.3(2) no
C24 C25 C26 C21 . . . . 0.5(2) no
C4 C41 C42 C43 . . . . 177.03(12) no
C46 C41 C42 C43 . . . . -0.48(19) no
C4 C41 C46 C45 . . . . -177.52(12) no
C42 C41 C46 C45 . . . . -0.15(18) no
C41 C42 C43 C44 . . . . 0.7(2) no
C42 C43 C44 C45 . . . . -0.2(2) no
C43 C44 C45 C46 . . . . -0.4(2) no
C44 C45 C46 C41 . . . . 0.6(2) no
C5 C51 C52 C53 . . . . 177.49(11) no
C56 C51 C52 C53 . . . . -0.79(18) no
C5 C51 C56 C55 . . . . -177.69(11) no
C52 C51 C56 C55 . . . . 0.59(17) no
C51 C52 C53 C54 . . . . 0.4(2) no
C52 C53 C54 C55 . . . . 0.3(2) no
C53 C54 C55 C56 . . . . -0.5(2) no
C54 C55 C56 C51 . . . . 0.1(2) no

loop_
_cod_related_entry_id
_cod_related_entry_database
_cod_related_entry_code
1 ChemSpider 30656311
